data_2208599
loop_
_publ_author_name
'Zhou, Yan-Ling'
'Zeng, Ming-Hua'
'Ng, Seik Weng'

_publ_section_title
;Tris[2,5-bis(1<i>H</i>-benzimidazol-2-yl)pyridinato-\k^2^<i>N</i>^1^,<i>N</i>^2^]cobalt(III)
 dihydrate
;
_journal_coeditor_code HB2012
_journal_issue 4
_journal_name_full 'Acta Crystallographica Section E'
_journal_page_first m663
_journal_page_last m665
_journal_paper_doi 10.1107/S1600536806007082
_journal_volume 62
_journal_year 2006
_chemical_formula_iupac '[Co (C19 H12 N5)3], 2H2 O'
_chemical_formula_moiety 'C57 H36 Co N15, 2H2 O'
_chemical_formula_sum 'C57 H40 Co N15 O2'
_chemical_formula_weight 1025.97
_chemical_name_systematic
;
Tris[2,5-bis(1H-benzimidazol-2-yl)pyridinato-\k^2^N^1^,N^2^]cobalt(III)
dihydrate
;
_space_group_IT_number 2
_symmetry_cell_setting triclinic
_symmetry_space_group_name_Hall '-P 1'
_symmetry_space_group_name_H-M 'P -1'
_atom_sites_solution_hydrogens geom
_atom_sites_solution_primary direct
_atom_sites_solution_secondary difmap
_audit_creation_method SHELXL-97
_cell_angle_alpha 111.7120(10)
_cell_angle_beta 100.5380(10)
_cell_angle_gamma 92.3340(10)
_cell_formula_units_Z 2
_cell_length_a 12.1623(8)
_cell_length_b 13.2460(8)
_cell_length_c 17.4850(10)
_cell_measurement_reflns_used 3578
_cell_measurement_temperature 295(2)
_cell_measurement_theta_max 24.5
_cell_measurement_theta_min 2.3
_cell_volume 2554.7(3)
_computing_cell_refinement 'SAINT (Bruker, 2001)'
_computing_data_collection 'SMART (Bruker, 2001)'
_computing_data_reduction SAINT
_computing_molecular_graphics 'ORTEPII (Johnson, 1976)'
_computing_publication_material SHELXL97
_computing_structure_refinement 'SHELXL97 (Sheldrick, 1997)'
_computing_structure_solution 'SHELXS97 (Sheldrick, 1997)'
_diffrn_ambient_temperature 295(2)
_diffrn_measured_fraction_theta_full 0.96
_diffrn_measured_fraction_theta_max 0.96
_diffrn_measurement_device_type 'Bruker SMART CCD'
_diffrn_measurement_method '\f and \w'
_diffrn_radiation_monochromator graphite
_diffrn_radiation_source 'fine-focus sealed tube'
_diffrn_radiation_type MoK\a
_diffrn_radiation_wavelength 0.71073
_diffrn_reflns_av_R_equivalents 0.040
_diffrn_reflns_av_sigmaI/netI 0.101
_diffrn_reflns_limit_h_max 15
_diffrn_reflns_limit_h_min -15
_diffrn_reflns_limit_k_max 16
_diffrn_reflns_limit_k_min -14
_diffrn_reflns_limit_l_max 22
_diffrn_reflns_limit_l_min -22
_diffrn_reflns_number 17019
_diffrn_reflns_theta_full 27.1
_diffrn_reflns_theta_max 27.1
_diffrn_reflns_theta_min 1.3
_diffrn_standards_decay_% 0
_diffrn_standards_interval_count 0
_diffrn_standards_interval_time 0
_diffrn_standards_number 0
_exptl_absorpt_coefficient_mu 0.395
_exptl_absorpt_correction_T_max 0.969
_exptl_absorpt_correction_T_min 0.897
_exptl_absorpt_correction_type multi-scan
_exptl_absorpt_process_details '(SADABS; Sheldrick, 1996)'
_exptl_crystal_colour Red
_exptl_crystal_density_diffrn 1.334
_exptl_crystal_density_method 'not measured'
_exptl_crystal_description Block
_exptl_crystal_F_000 1060
_exptl_crystal_size_max 0.28
_exptl_crystal_size_mid 0.18
_exptl_crystal_size_min 0.08
_refine_diff_density_max 0.60
_refine_diff_density_min -0.76
_refine_ls_extinction_method none
_refine_ls_goodness_of_fit_ref 0.99
_refine_ls_hydrogen_treatment mixed
_refine_ls_matrix_type full
_refine_ls_number_parameters 688
_refine_ls_number_reflns 10874
_refine_ls_number_restraints 6
_refine_ls_restrained_S_all 0.99
_refine_ls_R_factor_all 0.127
_refine_ls_R_factor_gt 0.058
_refine_ls_shift/su_max 0.001
_refine_ls_shift/su_mean 0.000
_refine_ls_structure_factor_coef Fsqd
_refine_ls_weighting_details 'calc w=1/[\s^2^(Fo^2^)+(0.0796P)^2^] where P=(Fo^2^+2Fc^2^)/3'
_refine_ls_weighting_scheme calc
_refine_ls_wR_factor_gt 0.130
_refine_ls_wR_factor_ref 0.164
_reflns_number_gt 6132
_reflns_number_total 10874
_reflns_threshold_expression I>2\s(I)
_cod_data_source_file hb2012.cif
_cod_data_source_block I
_cod_depositor_comments
;
The following automatic conversions were performed:
'_symmetry_cell_setting' value 'Triclinic' changed to 'triclinic'
according to '/home/saulius/struct/CIF-dictionaries/cif_core.dic'
dictionary named 'cif_core.dic' version 2.4.1 from 2010-06-29.

Automatic conversion script
Id: cif_fix_enum 1527 2010-12-29 10:47:43Z saulius 

The following automatic conversions were performed:

'_symmetry_cell_setting' value 'Triclinic' changed to 'triclinic'
according to /home/saulius/struct/CIF-dictionaries/cif_core.dic
dictionary named 'cif_core.dic' version 2.4.1 from 2010-06-29.

Automatic conversion script
Id: cif_fix_values 1715 2011-07-08 13:25:40Z adriana 
;
_cod_database_code 2208599
_cod_database_fobs_code 2208599

loop_
_symmetry_equiv_pos_as_xyz
'x, y, z'
'-x, -y, -z'

loop_
_atom_site_type_symbol
_atom_site_label
_atom_site_fract_x
_atom_site_fract_y
_atom_site_fract_z
_atom_site_U_iso_or_equiv
_atom_site_adp_type
_atom_site_calc_flag
_atom_site_refinement_flags
_atom_site_occupancy
Co Co1 0.66611(4) 0.75593(4) 0.50328(3) 0.02450(10) Uani d . 1
O O1w 0.6018(3) 0.9157(2) 0.7939(2) 0.0600(8) Uani d D 1
O O2w 0.9063(4) 1.4191(3) 0.7733(3) 0.0980(10) Uani d D 1
N N1 0.8111(2) 0.7213(2) 0.4811(2) 0.0280(7) Uani d . 1
N N2 0.9981(2) 0.7715(3) 0.5258(2) 0.0482(9) Uani d . 1
N N3 0.7549(2) 0.8907(2) 0.5933(2) 0.0246(6) Uani d . 1
N N4 0.7994(3) 1.2540(2) 0.8092(2) 0.0418(8) Uani d . 1
N N5 0.6782(3) 1.1287(3) 0.8184(2) 0.0388(8) Uani d . 1
N N6 0.6394(2) 0.8277(2) 0.4269(2) 0.0268(6) Uani d . 1
N N7 0.5077(2) 0.9027(2) 0.3597(2) 0.0328(7) Uani d . 1
N N8 0.5199(2) 0.8032(2) 0.5272(2) 0.0235(6) Uani d . 1
N N9 0.1980(2) 0.8175(2) 0.6568(2) 0.0356(7) Uani d . 1
N N10 0.3690(2) 0.8223(2) 0.7321(2) 0.0359(7) Uani d . 1
N N11 0.5923(2) 0.6191(2) 0.4198(2) 0.0254(6) Uani d . 1
N N12 0.5689(2) 0.4345(2) 0.3867(2) 0.0299(7) Uani d . 1
N N13 0.6826(2) 0.6718(2) 0.5759(2) 0.0263(6) Uani d . 1
N N14 0.8480(3) 0.6340(3) 0.8348(2) 0.0375(8) Uani d . 1
N N15 0.7767(3) 0.7892(2) 0.8414(2) 0.0369(8) Uani d . 1
C C1 0.8629(3) 0.6361(3) 0.4354(2) 0.0320(10) Uani d . 1
C C2 0.8221(3) 0.5356(3) 0.3696(3) 0.0490(10) Uani d . 1
C C3 0.8983(4) 0.4680(4) 0.3379(3) 0.0650(10) Uani d . 1
C C4 1.0142(4) 0.4973(4) 0.3717(4) 0.075(2) Uani d . 1
C C5 1.0562(4) 0.5958(4) 0.4335(3) 0.069(2) Uani d . 1
C C6 0.9795(3) 0.6677(3) 0.4647(2) 0.0410(10) Uani d . 1
C C7 0.8962(3) 0.7983(3) 0.5332(2) 0.0320(10) Uani d . 1
C C8 0.8659(3) 0.8962(3) 0.5917(2) 0.0300(10) Uani d . 1
C C9 0.9405(3) 0.9883(3) 0.6446(3) 0.0500(10) Uani d . 1
C C10 0.9025(3) 1.0723(3) 0.7022(2) 0.0480(10) Uani d . 1
C C11 0.7905(3) 1.0642(3) 0.7091(2) 0.0300(10) Uani d . 1
C C12 0.7547(3) 1.1506(3) 0.7777(2) 0.0350(10) Uani d . 1
C C13 0.7508(4) 1.3040(3) 0.8772(2) 0.0460(10) Uani d . 1
C C14 0.7694(4) 1.4131(4) 0.9352(3) 0.0640(10) Uani d . 1
C C15 0.7104(5) 1.4408(5) 0.9981(3) 0.082(2) Uani d . 1
C C16 0.6346(6) 1.3646(5) 1.0035(3) 0.087(2) Uani d . 1
C C17 0.6130(4) 1.2574(4) 0.9465(3) 0.0690(10) Uani d . 1
C C18 0.6741(4) 1.2277(3) 0.8831(2) 0.0440(10) Uani d . 1
C C19 0.7190(3) 0.9723(3) 0.6519(2) 0.0290(10) Uani d . 1
C C20 0.6826(3) 0.8443(3) 0.3644(2) 0.0300(10) Uani d . 1
C C21 0.7815(3) 0.8179(3) 0.3353(2) 0.0410(10) Uani d . 1
C C22 0.7944(3) 0.8389(4) 0.2664(3) 0.0500(10) Uani d . 1
C C23 0.7148(4) 0.8868(4) 0.2268(3) 0.0510(10) Uani d . 1
C C24 0.6176(3) 0.9133(3) 0.2548(2) 0.0400(10) Uani d . 1
C C25 0.6003(3) 0.8904(3) 0.3237(2) 0.0310(10) Uani d . 1
C C26 0.5364(3) 0.8624(3) 0.4188(2) 0.0290(10) Uani d . 1
C C27 0.4671(3) 0.8473(3) 0.4735(2) 0.0280(10) Uani d . 1
C C28 0.3582(3) 0.8722(3) 0.4735(2) 0.0370(10) Uani d . 1
C C29 0.3044(3) 0.8600(3) 0.5325(2) 0.0390(10) Uani d . 1
C C30 0.3603(3) 0.8222(3) 0.5908(2) 0.0290(10) Uani d . 1
C C31 0.3119(3) 0.8185(3) 0.6604(2) 0.0290(10) Uani d . 1
C C32 0.1842(3) 0.8197(3) 0.7341(2) 0.0370(10) Uani d . 1
C C33 0.0884(4) 0.8191(3) 0.7664(3) 0.0500(10) Uani d . 1
C C34 0.1037(4) 0.8192(4) 0.8456(3) 0.0630(10) Uani d . 1
C C35 0.2087(5) 0.8204(4) 0.8916(3) 0.0670(10) Uani d . 1
C C36 0.3039(4) 0.8215(4) 0.8606(3) 0.0570(10) Uani d . 1
C C37 0.2916(3) 0.8220(3) 0.7799(2) 0.0370(10) Uani d . 1
C C38 0.4673(3) 0.7916(3) 0.5842(2) 0.0270(10) Uani d . 1
C C39 0.5449(3) 0.5692(3) 0.3348(2) 0.0280(10) Uani d . 1
C C40 0.5114(3) 0.6099(3) 0.2720(2) 0.0390(10) Uani d . 1
C C41 0.4668(3) 0.5359(3) 0.1918(2) 0.0450(10) Uani d . 1
C C42 0.4545(3) 0.4234(3) 0.1725(2) 0.0430(10) Uani d . 1
C C43 0.4866(3) 0.3814(3) 0.2328(2) 0.0360(10) Uani d . 1
C C44 0.5328(3) 0.4554(3) 0.3151(2) 0.0290(10) Uani d . 1
C C45 0.6033(3) 0.5331(3) 0.4448(2) 0.0270(10) Uani d . 1
C C46 0.6528(3) 0.5624(3) 0.5326(2) 0.0260(10) Uani d . 1
C C47 0.6686(3) 0.4891(3) 0.5719(2) 0.0310(10) Uani d . 1
C C48 0.7142(3) 0.5277(3) 0.6569(2) 0.0310(10) Uani d . 1
C C49 0.7422(3) 0.6398(3) 0.7019(2) 0.0290(10) Uani d . 1
C C50 0.7883(3) 0.6885(3) 0.7926(2) 0.0300(10) Uani d . 1
C C51 0.8799(3) 0.7044(3) 0.9168(2) 0.0420(10) Uani d . 1
C C52 0.9454(4) 0.6948(4) 0.9871(3) 0.0660(10) Uani d . 1
C C53 0.9632(5) 0.7847(5) 1.0608(3) 0.086(2) Uani d . 1
C C54 0.9161(5) 0.8802(5) 1.0655(3) 0.084(2) Uani d . 1
C C55 0.8521(4) 0.8911(4) 0.9967(3) 0.0670(10) Uani d . 1
C C56 0.8340(3) 0.8009(3) 0.9209(2) 0.0410(10) Uani d . 1
C C57 0.7261(3) 0.7084(3) 0.6581(2) 0.0290(10) Uani d . 1
H H1w1 0.630(3) 0.9810(10) 0.810(3) 0.072 Uiso d D 1
H H1w2 0.642(3) 0.878(3) 0.815(3) 0.072 Uiso d D 1
H H2w1 0.868(4) 1.364(3) 0.773(4) 0.118 Uiso d D 1
H H2w2 0.963(3) 1.400(4) 0.751(4) 0.118 Uiso d D 1
H H2n 1.0609 0.8097 0.5528 0.058 Uiso calc R 1
H H10n 0.4400 0.8246 0.7464 0.043 Uiso calc R 1
H H14n 0.8628 0.5684 0.8140 0.045 Uiso calc R 1
H H2 0.7452 0.5154 0.3480 0.058 Uiso calc R 1
H H3 0.8731 0.4012 0.2932 0.078 Uiso calc R 1
H H4 1.0637 0.4475 0.3509 0.090 Uiso calc R 1
H H5 1.1334 0.6150 0.4544 0.082 Uiso calc R 1
H H9 1.0156 0.9924 0.6406 0.060 Uiso calc R 1
H H10 0.9512 1.1351 0.7369 0.057 Uiso calc R 1
H H14 0.8198 1.4645 0.9310 0.077 Uiso calc R 1
H H15 0.7215 1.5122 1.0380 0.099 Uiso calc R 1
H H16 0.5964 1.3864 1.0473 0.104 Uiso calc R 1
H H17 0.5603 1.2076 0.9503 0.082 Uiso calc R 1
H H19 0.6434 0.9673 0.6545 0.035 Uiso calc R 1
H H21 0.8361 0.7873 0.3617 0.049 Uiso calc R 1
H H22 0.8587 0.8205 0.2451 0.060 Uiso calc R 1
H H23 0.7280 0.9010 0.1808 0.061 Uiso calc R 1
H H24 0.5648 0.9456 0.2287 0.048 Uiso calc R 1
H H28 0.3213 0.8971 0.4336 0.044 Uiso calc R 1
H H29 0.2311 0.8770 0.5332 0.046 Uiso calc R 1
H H33 0.0173 0.8188 0.7357 0.060 Uiso calc R 1
H H34 0.0413 0.8185 0.8692 0.075 Uiso calc R 1
H H35 0.2151 0.8203 0.9455 0.080 Uiso calc R 1
H H36 0.3744 0.8220 0.8922 0.069 Uiso calc R 1
H H38 0.5035 0.7619 0.6212 0.032 Uiso calc R 1
H H40 0.5192 0.6847 0.2841 0.046 Uiso calc R 1
H H41 0.4441 0.5614 0.1492 0.054 Uiso calc R 1
H H42 0.4238 0.3758 0.1173 0.052 Uiso calc R 1
H H43 0.4779 0.3064 0.2196 0.043 Uiso calc R 1
H H47 0.6486 0.4145 0.5412 0.038 Uiso calc R 1
H H48 0.7261 0.4793 0.6841 0.037 Uiso calc R 1
H H52 0.9756 0.6304 0.9841 0.079 Uiso calc R 1
H H53 1.0079 0.7820 1.1090 0.103 Uiso calc R 1
H H54 0.9286 0.9388 1.1173 0.101 Uiso calc R 1
H H55 0.8220 0.9558 1.0005 0.080 Uiso calc R 1
H H57 0.7467 0.7832 0.6875 0.034 Uiso calc R 1

loop_
_atom_site_aniso_label
_atom_site_aniso_U_11
_atom_site_aniso_U_22
_atom_site_aniso_U_33
_atom_site_aniso_U_12
_atom_site_aniso_U_13
_atom_site_aniso_U_23
Co1 0.0210(3) 0.0238(3) 0.0278(3) 0.0048(2) 0.0056(2) 0.0083(2)
O1w 0.054(2) 0.043(2) 0.090(2) 0.004(2) 0.005(2) 0.037(2)
O2w 0.136(4) 0.059(2) 0.135(4) 0.040(3) 0.077(3) 0.051(3)
N1 0.025(2) 0.026(2) 0.030(2) 0.0060(10) 0.0070(10) 0.0070(10)
N2 0.017(2) 0.055(2) 0.053(2) 0.002(2) 0.004(2) 0.000(2)
N3 0.023(2) 0.026(2) 0.0240(10) 0.0040(10) 0.0040(10) 0.0090(10)
N4 0.046(2) 0.028(2) 0.041(2) 0.004(2) 0.009(2) 0.001(2)
N5 0.039(2) 0.038(2) 0.033(2) 0.008(2) 0.0110(10) 0.005(2)
N6 0.023(2) 0.027(2) 0.031(2) 0.0020(10) 0.0060(10) 0.0100(10)
N7 0.033(2) 0.038(2) 0.033(2) 0.0120(10) 0.0110(10) 0.0170(10)
N8 0.022(2) 0.023(2) 0.0260(10) 0.0040(10) 0.0050(10) 0.0090(10)
N9 0.028(2) 0.040(2) 0.042(2) 0.0080(10) 0.0190(10) 0.013(2)
N10 0.025(2) 0.046(2) 0.040(2) 0.010(2) 0.0090(10) 0.019(2)
N11 0.024(2) 0.022(2) 0.030(2) 0.0050(10) 0.0040(10) 0.0110(10)
N12 0.030(2) 0.025(2) 0.031(2) 0.0030(10) 0.0050(10) 0.0060(10)
N13 0.021(2) 0.029(2) 0.027(2) 0.0040(10) 0.0050(10) 0.0080(10)
N14 0.045(2) 0.034(2) 0.036(2) 0.012(2) 0.004(2) 0.017(2)
N15 0.039(2) 0.034(2) 0.034(2) 0.006(2) 0.0040(10) 0.010(2)
C1 0.027(2) 0.029(2) 0.039(2) 0.006(2) 0.012(2) 0.009(2)
C2 0.032(2) 0.038(2) 0.067(3) 0.003(2) 0.022(2) 0.004(2)
C3 0.045(3) 0.043(3) 0.090(4) 0.006(2) 0.034(3) -0.002(3)
C4 0.046(3) 0.047(3) 0.120(4) 0.022(2) 0.042(3) 0.005(3)
C5 0.033(3) 0.060(3) 0.094(4) 0.017(2) 0.024(3) 0.002(3)
C6 0.030(2) 0.036(2) 0.048(2) 0.008(2) 0.011(2) 0.006(2)
C7 0.025(2) 0.037(2) 0.030(2) 0.005(2) 0.006(2) 0.007(2)
C8 0.024(2) 0.031(2) 0.030(2) 0.002(2) 0.004(2) 0.006(2)
C9 0.028(2) 0.050(3) 0.052(2) -0.002(2) 0.011(2) -0.003(2)
C10 0.033(2) 0.041(2) 0.047(2) -0.003(2) 0.007(2) -0.005(2)
C11 0.031(2) 0.028(2) 0.030(2) 0.007(2) 0.005(2) 0.008(2)
C12 0.032(2) 0.032(2) 0.033(2) 0.008(2) 0.001(2) 0.007(2)
C13 0.051(3) 0.037(2) 0.034(2) 0.009(2) -0.001(2) 0.001(2)
C14 0.072(3) 0.040(3) 0.054(3) 0.011(2) 0.005(3) -0.007(2)
C15 0.103(5) 0.063(4) 0.054(3) 0.026(4) 0.010(3) -0.006(3)
C16 0.116(5) 0.089(5) 0.047(3) 0.043(4) 0.036(3) 0.004(3)
C17 0.077(4) 0.076(4) 0.056(3) 0.015(3) 0.032(3) 0.021(3)
C18 0.049(3) 0.045(3) 0.034(2) 0.015(2) 0.013(2) 0.008(2)
C19 0.027(2) 0.030(2) 0.030(2) 0.006(2) 0.006(2) 0.011(2)
C20 0.031(2) 0.025(2) 0.033(2) 0.000(2) 0.007(2) 0.009(2)
C21 0.027(2) 0.049(3) 0.052(2) 0.008(2) 0.013(2) 0.023(2)
C22 0.037(2) 0.064(3) 0.054(3) 0.003(2) 0.018(2) 0.026(2)
C23 0.054(3) 0.062(3) 0.048(2) 0.002(2) 0.021(2) 0.031(2)
C24 0.044(2) 0.040(2) 0.040(2) 0.006(2) 0.010(2) 0.021(2)
C25 0.032(2) 0.029(2) 0.032(2) 0.005(2) 0.009(2) 0.012(2)
C26 0.026(2) 0.028(2) 0.033(2) 0.007(2) 0.009(2) 0.010(2)
C27 0.026(2) 0.029(2) 0.031(2) 0.010(2) 0.003(2) 0.014(2)
C28 0.027(2) 0.052(2) 0.039(2) 0.018(2) 0.010(2) 0.024(2)
C29 0.025(2) 0.051(3) 0.047(2) 0.017(2) 0.013(2) 0.023(2)
C30 0.025(2) 0.027(2) 0.034(2) 0.006(2) 0.007(2) 0.010(2)
C31 0.026(2) 0.024(2) 0.034(2) 0.005(2) 0.008(2) 0.007(2)
C32 0.036(2) 0.032(2) 0.047(2) 0.007(2) 0.022(2) 0.013(2)
C33 0.044(3) 0.046(3) 0.065(3) 0.012(2) 0.027(2) 0.019(2)
C34 0.068(3) 0.060(3) 0.080(3) 0.020(3) 0.054(3) 0.031(3)
C35 0.085(4) 0.082(4) 0.062(3) 0.032(3) 0.048(3) 0.042(3)
C36 0.065(3) 0.076(3) 0.046(2) 0.024(3) 0.024(2) 0.033(2)
C37 0.038(2) 0.037(2) 0.041(2) 0.009(2) 0.019(2) 0.016(2)
C38 0.024(2) 0.027(2) 0.030(2) 0.006(2) 0.004(2) 0.012(2)
C39 0.021(2) 0.031(2) 0.029(2) 0.004(2) 0.0050(10) 0.010(2)
C40 0.042(2) 0.030(2) 0.038(2) 0.003(2) 0.0050(10) 0.010(2)
C41 0.052(3) 0.045(3) 0.033(2) 0.006(2) 0.000(2) 0.014(2)
C42 0.048(3) 0.042(2) 0.027(2) -0.006(2) 0.002(2) 0.003(2)
C43 0.035(2) 0.027(2) 0.035(2) -0.001(2) 0.008(2) 0.003(2)
C44 0.022(2) 0.028(2) 0.033(2) 0.002(2) 0.007(2) 0.007(2)
C45 0.022(2) 0.026(2) 0.032(2) 0.004(2) 0.0080(10) 0.008(2)
C46 0.018(2) 0.027(2) 0.030(2) 0.0050(10) 0.0070(10) 0.008(2)
C47 0.028(2) 0.026(2) 0.038(2) 0.007(2) 0.008(2) 0.010(2)
C48 0.029(2) 0.030(2) 0.035(2) 0.006(2) 0.007(2) 0.015(2)
C49 0.022(2) 0.034(2) 0.031(2) 0.007(2) 0.006(2) 0.013(2)
C50 0.030(2) 0.030(2) 0.031(2) 0.003(2) 0.004(2) 0.014(2)
C51 0.047(3) 0.043(2) 0.033(2) 0.006(2) 0.004(2) 0.014(2)
C52 0.080(4) 0.065(3) 0.044(3) 0.018(3) -0.008(2) 0.021(3)
C53 0.104(5) 0.102(5) 0.037(3) 0.023(4) -0.013(3) 0.023(3)
C54 0.103(5) 0.085(4) 0.038(3) 0.019(4) -0.002(3) 0.001(3)
C55 0.083(4) 0.060(3) 0.045(3) 0.018(3) 0.003(3) 0.010(2)
C56 0.043(2) 0.044(2) 0.031(2) 0.004(2) 0.0044(17) 0.011(2)
C57 0.024(2) 0.029(2) 0.032(2) 0.0052(15) 0.0058(15) 0.010(2)

loop_
_atom_type_symbol
_atom_type_description
_atom_type_scat_dispersion_real
_atom_type_scat_dispersion_imag
_atom_type_scat_source
C C 0.0033 0.0016 'International Tables Vol C Tables 4.2.6.8 and 6.1.1.4'
H H 0.0000 0.0000 'International Tables Vol C Tables 4.2.6.8 and 6.1.1.4'
N N 0.0061 0.0033 'International Tables Vol C Tables 4.2.6.8 and 6.1.1.4'
O O 0.0106 0.0060 'International Tables Vol C Tables 4.2.6.8 and 6.1.1.4'
Co Co 0.3494 0.9721 'International Tables Vol C Tables 4.2.6.8 and 6.1.1.4'

loop_
_geom_angle_atom_site_label_1
_geom_angle_atom_site_label_2
_geom_angle_atom_site_label_3
_geom_angle
_geom_angle_publ_flag
N1 Co1 N3 83.10(10) n
N1 Co1 N6 93.90(10) n
N1 Co1 N8 175.60(10) n
N1 Co1 N11 92.70(10) n
N1 Co1 N13 88.20(10) n
N3 Co1 N8 93.70(10) n
N3 Co1 N6 91.30(10) n
N3 Co1 N11 174.50(10) n
N3 Co1 N13 93.50(10) n
N6 Co1 N8 83.20(10) n
N6 Co1 N11 92.50(10) n
N6 Co1 N13 174.90(10) n
N11 Co1 N8 90.70(10) n
N13 Co1 N8 94.90(10) n
N11 Co1 N13 82.80(10) n
C7 N1 C1 104.9(3) no
C7 N1 Co1 113.6(2) no
C1 N1 Co1 140.9(2) no
C7 N2 C6 104.1(3) no
C19 N3 C8 118.6(3) no
C19 N3 Co1 128.8(2) no
C8 N3 Co1 112.5(2) no
C12 N4 C13 104.7(3) no
C12 N5 C18 105.3(3) no
C26 N6 C20 103.7(3) no
C26 N6 Co1 114.1(2) no
C20 N6 Co1 141.2(2) no
C26 N7 C25 101.9(3) no
C38 N8 C27 118.6(3) no
C38 N8 Co1 128.4(2) no
C27 N8 Co1 112.9(2) no
C31 N9 C32 105.2(3) no
C31 N10 C37 106.0(3) no
C45 N11 C39 103.3(3) no
C45 N11 Co1 113.9(2) no
C39 N11 Co1 141.6(2) no
C45 N12 C44 102.7(3) no
C57 N13 C46 118.8(3) no
C57 N13 Co1 127.7(2) no
C46 N13 Co1 113.3(2) no
C50 N14 C51 106.9(3) no
C50 N15 C56 104.3(3) no
N1 C1 C2 133.0(3) no
N1 C1 C6 106.6(3) no
C2 C1 C6 120.3(3) no
C3 C2 C1 118.0(4) no
C2 C3 C4 121.0(4) no
C5 C4 C3 122.1(4) no
C4 C5 C6 117.5(4) no
N2 C6 C5 129.9(4) no
N2 C6 C1 109.3(3) no
C5 C6 C1 120.8(4) no
N2 C7 N1 115.1(3) no
N2 C7 C8 128.0(3) no
N1 C7 C8 116.9(3) no
N3 C8 C9 121.4(3) no
N3 C8 C7 113.4(3) no
C9 C8 C7 125.2(3) no
C10 C9 C8 119.4(4) no
C9 C10 C11 119.8(4) no
H1w1 O1w H1w2 113(2) no
H2w1 O2w H2w2 110(2) no
C19 C11 C10 118.0(3) no
C19 C11 C12 123.3(3) no
C10 C11 C12 118.7(3) no
N4 C12 N5 114.1(3) no
N4 C12 C11 123.7(3) no
N5 C12 C11 122.0(3) no
N4 C13 C18 109.4(3) no
N4 C13 C14 129.5(4) no
C18 C13 C14 121.1(4) no
C15 C14 C13 117.4(5) no
C14 C15 C16 121.0(5) no
C17 C16 C15 122.8(5) no
C16 C17 C18 116.7(5) no
N5 C18 C17 132.6(4) no
N5 C18 C13 106.4(3) no
C17 C18 C13 120.9(4) no
N3 C19 C11 122.5(3) no
N6 C20 C21 132.3(3) no
N6 C20 C25 106.6(3) no
C21 C20 C25 120.9(3) no
C22 C21 C20 117.0(4) no
C21 C22 C23 122.5(4) no
C24 C23 C22 121.0(4) no
C23 C24 C25 118.0(4) no
N7 C25 C24 128.9(3) no
N7 C25 C20 110.6(3) no
C24 C25 C20 120.4(3) no
N7 C26 N6 117.1(3) no
N7 C26 C27 126.7(3) no
N6 C26 C27 116.1(3) no
N8 C27 C28 121.2(3) no
N8 C27 C26 112.9(3) no
C28 C27 C26 125.9(3) no
C29 C28 C27 119.8(3) no
C28 C29 C30 119.3(3) no
C29 C30 C38 118.3(3) no
C29 C30 C31 121.6(3) no
C38 C30 C31 120.0(3) no
N10 C31 N9 113.2(3) no
N10 C31 C30 125.3(3) no
N9 C31 C30 121.4(3) no
N9 C32 C33 131.3(4) no
N9 C32 C37 106.3(3) no
C33 C32 C37 122.4(4) no
C34 C33 C32 116.6(4) no
C33 C34 C35 122.0(4) no
C36 C35 C34 121.9(4) no
C35 C36 C37 117.7(4) no
N10 C37 C36 131.4(4) no
N10 C37 C32 109.2(3) no
C36 C37 C32 119.4(4) no
N8 C38 C30 122.6(3) no
N11 C39 C40 132.9(3) no
N11 C39 C44 106.8(3) no
C40 C39 C44 120.3(3) no
C41 C40 C39 117.8(4) no
C40 C41 C42 121.9(4) no
C43 C42 C41 121.5(3) no
C42 C43 C44 117.7(3) no
N12 C44 C43 129.0(3) no
N12 C44 C39 110.2(3) no
C43 C44 C39 120.8(3) no
N12 C45 N11 117.0(3) no
N12 C45 C46 127.9(3) no
N11 C45 C46 115.1(3) no
N13 C46 C47 121.4(3) no
N13 C46 C45 113.7(3) no
C47 C46 C45 124.9(3) no
C48 C47 C46 119.4(3) no
C47 C48 C49 119.4(3) no
C57 C49 C48 118.1(3) no
C57 C49 C50 118.6(3) no
C48 C49 C50 123.3(3) no
N15 C50 N14 113.4(3) no
N15 C50 C49 123.9(3) no
N14 C50 C49 122.7(3) no
N14 C51 C52 132.3(4) no
N14 C51 C56 105.8(3) no
C52 C51 C56 121.9(4) no
C53 C52 C51 116.7(5) no
C52 C53 C54 121.6(5) no
C55 C54 C53 122.4(5) no
C54 C55 C56 116.8(5) no
N15 C56 C55 129.7(4) no
N15 C56 C51 109.7(3) no
C55 C56 C51 120.6(4) no
N13 C57 C49 122.8(3) no
C7 N2 H2n 127.9 no
C6 N2 H2n 127.9 no
C31 N10 H10n 127.0 no
C37 N10 H10n 127.0 no
C50 N14 H14n 126.6 no
C51 N14 H14n 126.6 no
C3 C2 H2 121.0 no
C1 C2 H2 121.0 no
C2 C3 H3 119.5 no
C4 C3 H3 119.5 no
C5 C4 H4 118.9 no
C3 C4 H4 118.9 no
C4 C5 H5 121.3 no
C6 C5 H5 121.3 no
C10 C9 H9 120.3 no
C8 C9 H9 120.3 no
C9 C10 H10 120.1 no
C11 C10 H10 120.1 no
C15 C14 H14 121.3 no
C13 C14 H14 121.3 no
C14 C15 H15 119.5 no
C16 C15 H15 119.5 no
C17 C16 H16 118.6 no
C15 C16 H16 118.6 no
C16 C17 H17 121.7 no
C18 C17 H17 121.7 no
N3 C19 H19 118.7 no
C11 C19 H19 118.7 no
C22 C21 H21 121.5 no
C20 C21 H21 121.5 no
C21 C22 H22 118.7 no
C23 C22 H22 118.7 no
C24 C23 H23 119.5 no
C22 C23 H23 119.5 no
C23 C24 H24 121.0 no
C25 C24 H24 121.0 no
C29 C28 H28 120.1 no
C27 C28 H28 120.1 no
C28 C29 H29 120.4 no
C30 C29 H29 120.4 no
C34 C33 H33 121.7 no
C32 C33 H33 121.7 no
C33 C34 H34 119.0 no
C35 C34 H34 119.0 no
C36 C35 H35 119.1 no
C34 C35 H35 119.1 no
C35 C36 H36 121.1 no
C37 C36 H36 121.1 no
N8 C38 H38 118.7 no
C30 C38 H38 118.7 no
C41 C40 H40 121.1 no
C39 C40 H40 121.1 no
C40 C41 H41 119.1 no
C42 C41 H41 119.1 no
C43 C42 H42 119.3 no
C41 C42 H42 119.3 no
C42 C43 H43 121.2 no
C44 C43 H43 121.2 no
C48 C47 H47 120.3 no
C46 C47 H47 120.3 no
C47 C48 H48 120.3 no
C49 C48 H48 120.3 no
C53 C52 H52 121.7 no
C51 C52 H52 121.7 no
C52 C53 H53 119.2 no
C54 C53 H53 119.2 no
C55 C54 H54 118.8 no
C53 C54 H54 118.8 no
C54 C55 H55 121.6 no
C56 C55 H55 121.6 no
N13 C57 H57 118.6 no
C49 C57 H57 118.6 no

loop_
_geom_bond_atom_site_label_1
_geom_bond_atom_site_label_2
_geom_bond_distance
_geom_bond_publ_flag
Co1 N1 1.911(3) yes
Co1 N3 1.993(3) yes
Co1 N6 1.897(3) yes
Co1 N8 1.975(3) yes
Co1 N11 1.911(3) yes
Co1 N13 1.966(3) yes
N1 C7 1.350(4) no
N1 C1 1.374(4) no
N2 C7 1.319(4) no
N2 C6 1.373(5) no
N3 C19 1.338(4) no
N3 C8 1.355(4) no
N4 C12 1.321(5) no
N4 C13 1.381(5) no
N5 C12 1.353(5) no
N5 C18 1.389(5) no
N6 C26 1.353(4) no
N6 C20 1.378(4) no
N7 C26 1.330(4) no
N7 C25 1.375(4) no
N8 C38 1.329(4) no
N8 C27 1.360(4) no
N9 C31 1.374(4) no
N9 C32 1.381(4) no
N10 C31 1.300(4) no
N10 C37 1.370(4) no
N11 C45 1.367(4) no
N11 C39 1.381(4) no
N12 C45 1.316(4) no
N12 C44 1.380(4) no
N13 C57 1.329(4) no
N13 C46 1.360(4) no
N14 C50 1.355(4) no
N14 C51 1.361(5) no
N15 C50 1.320(4) no
N15 C56 1.386(4) no
C1 C2 1.394(5) no
C1 C6 1.405(5) no
C2 C3 1.363(5) no
C3 C4 1.402(6) no
C4 C5 1.354(6) no
C5 C6 1.396(5) no
C7 C8 1.435(5) no
C8 C9 1.392(5) no
C9 C10 1.360(5) no
C10 C11 1.392(5) no
C11 C19 1.391(5) no
C11 C12 1.468(5) no
C13 C18 1.392(6) no
C13 C14 1.405(5) no
C14 C15 1.368(7) no
C15 C16 1.379(8) no
C16 C17 1.380(7) no
C17 C18 1.392(5) no
C20 C21 1.398(5) no
C20 C25 1.412(5) no
C21 C22 1.367(5) no
C22 C23 1.396(6) no
C23 C24 1.371(5) no
C24 C25 1.394(5) no
C26 C27 1.444(5) no
C27 C28 1.378(5) no
C28 C29 1.370(5) no
C29 C30 1.381(5) no
C30 C38 1.391(5) no
C30 C31 1.460(5) no
C32 C33 1.386(5) no
C32 C37 1.395(5) no
C33 C34 1.362(6) no
C34 C35 1.376(7) no
C35 C36 1.368(6) no
C36 C37 1.393(5) no
C39 C40 1.398(5) no
C39 C44 1.412(5) no
C40 C41 1.371(5) no
C41 C42 1.396(5) no
C42 C43 1.368(5) no
C43 C44 1.401(5) no
C45 C46 1.438(4) no
C46 C47 1.384(5) no
C47 C48 1.375(5) no
C48 C49 1.392(5) no
C49 C57 1.388(5) no
C49 C50 1.460(5) no
C51 C52 1.388(5) no
C51 C56 1.398(5) no
C52 C53 1.367(7) no
C53 C54 1.391(7) no
C54 C55 1.366(6) no
C55 C56 1.391(6) no
O1w H1w1 0.840(10) no
O1w H1w2 0.840(10) no
O2w H2w1 0.850(10) no
O2w H2w2 0.850(10) no
N2 H2n 0.85 no
N10 H10n 0.85 no
N14 H14n 0.85 no
C2 H2 0.93 no
C3 H3 0.93 no
C4 H4 0.93 no
C5 H5 0.93 no
C9 H9 0.93 no
C10 H10 0.93 no
C14 H14 0.93 no
C15 H15 0.93 no
C16 H16 0.93 no
C17 H17 0.93 no
C19 H19 0.93 no
C21 H21 0.93 no
C22 H22 0.93 no
C23 H23 0.93 no
C24 H24 0.93 no
C28 H28 0.93 no
C29 H29 0.93 no
C33 H33 0.93 no
C34 H34 0.93 no
C35 H35 0.93 no
C36 H36 0.93 no
C38 H38 0.93 no
C40 H40 0.93 no
C41 H41 0.93 no
C42 H42 0.93 no
C43 H43 0.93 no
C47 H47 0.93 no
C48 H48 0.93 no
C52 H52 0.93 no
C53 H53 0.93 no
C54 H54 0.93 no
C55 H55 0.93 no
C57 H57 0.93 no

loop_
_geom_hbond_atom_site_label_D
_geom_hbond_atom_site_label_H
_geom_hbond_atom_site_label_A
_geom_hbond_site_symmetry_A
_geom_hbond_distance_DH
_geom_hbond_distance_HA
_geom_hbond_distance_DA
_geom_hbond_angle_DHA
_geom_hbond_publ_flag
O1w H1w1 N5 . 0.840(10) 1.970(10) 2.785(4) 165(4) yes
O1w H1w2 N15 . 0.840(10) 2.14(2) 2.949(4) 162(4) yes
O2w H2w1 N4 . 0.850(10) 2.00(2) 2.819(5) 163(6) yes
N2 H2n N9 1_655 0.85 2.20 2.888(4) 138 yes
N10 H10n O1w . 0.85 2.12 2.885(4) 150 yes
N14 H14n O2w 1_545 0.85 1.97 2.818(5) 176 yes

loop_
_geom_torsion_atom_site_label_1
_geom_torsion_atom_site_label_2
_geom_torsion_atom_site_label_3
_geom_torsion_atom_site_label_4
_geom_torsion
_geom_torsion_publ_flag
N6 Co1 N1 C7 91.2(3) no
N11 Co1 N1 C7 -176.1(2) no
N13 Co1 N1 C7 -93.4(3) no
N3 Co1 N1 C7 0.3(2) no
N6 Co1 N1 C1 -99.8(4) no
N11 Co1 N1 C1 -7.1(4) no
N13 Co1 N1 C1 75.6(4) no
N3 Co1 N1 C1 169.3(4) no
N6 Co1 N3 C19 90.1(3) no
N1 Co1 N3 C19 -176.1(3) no
N13 Co1 N3 C19 -88.3(3) no
N8 Co1 N3 C19 6.9(3) no
N6 Co1 N3 C8 -89.7(2) no
N1 Co1 N3 C8 4.1(2) no
N13 Co1 N3 C8 91.9(2) no
N8 Co1 N3 C8 -172.9(2) no
N11 Co1 N6 C26 83.6(2) no
N1 Co1 N6 C26 176.5(2) no
N8 Co1 N6 C26 -6.8(2) no
N3 Co1 N6 C26 -100.4(2) no
N11 Co1 N6 C20 -82.8(4) no
N1 Co1 N6 C20 10.1(4) no
N8 Co1 N6 C20 -173.2(4) no
N3 Co1 N6 C20 93.3(4) no
N6 Co1 N8 C38 -175.9(3) no
N11 Co1 N8 C38 91.7(3) no
N13 Co1 N8 C38 8.9(3) no
N3 Co1 N8 C38 -85.0(3) no
N6 Co1 N8 C27 8.1(2) no
N11 Co1 N8 C27 -84.3(2) no
N13 Co1 N8 C27 -167.1(2) no
N3 Co1 N8 C27 99.0(2) no
N6 Co1 N11 C45 171.9(2) no
N1 Co1 N11 C45 77.8(2) no
N13 Co1 N11 C45 -10.0(2) no
N8 Co1 N11 C45 -104.9(2) no
N6 Co1 N11 C39 7.1(4) no
N1 Co1 N11 C39 -86.9(4) no
N13 Co1 N11 C39 -174.8(4) no
N8 Co1 N11 C39 90.3(4) no
N11 Co1 N13 C57 -176.1(3) no
N1 Co1 N13 C57 90.9(3) no
N8 Co1 N13 C57 -86.1(3) no
N3 Co1 N13 C57 7.9(3) no
N11 Co1 N13 C46 9.4(2) no
N1 Co1 N13 C46 -83.5(2) no
N8 Co1 N13 C46 99.5(2) no
N3 Co1 N13 C46 -166.5(2) no
C7 N1 C1 C2 -176.8(4) no
Co1 N1 C1 C2 13.6(7) no
C7 N1 C1 C6 0.9(4) no
Co1 N1 C1 C6 -168.7(3) no
N1 C1 C2 C3 -179.5(4) no
C6 C1 C2 C3 3.0(6) no
C1 C2 C3 C4 1.4(7) no
C2 C3 C4 C5 -3.8(9) no
C3 C4 C5 C6 1.5(8) no
C7 N2 C6 C5 -176.5(5) no
C7 N2 C6 C1 1.3(4) no
C4 C5 C6 N2 -179.4(5) no
C4 C5 C6 C1 2.9(7) no
N1 C1 C6 N2 -1.4(4) no
C2 C1 C6 N2 176.6(4) no
N1 C1 C6 C5 176.7(4) no
C2 C1 C6 C5 -5.3(6) no
C6 N2 C7 N1 -0.8(4) no
C6 N2 C7 C8 176.3(4) no
C1 N1 C7 N2 -0.1(4) no
Co1 N1 C7 N2 172.8(3) no
C1 N1 C7 C8 -177.5(3) no
Co1 N1 C7 C8 -4.6(4) no
C19 N3 C8 C9 -5.5(5) no
Co1 N3 C8 C9 174.3(3) no
C19 N3 C8 C7 172.7(3) no
Co1 N3 C8 C7 -7.5(4) no
N2 C7 C8 N3 -168.9(4) no
N1 C7 C8 N3 8.2(5) no
N2 C7 C8 C9 9.2(6) no
N1 C7 C8 C9 -173.7(4) no
N3 C8 C9 C10 3.5(6) no
C7 C8 C9 C10 -174.5(4) no
C8 C9 C10 C11 1.6(6) no
C9 C10 C11 C19 -4.4(6) no
C9 C10 C11 C12 173.5(4) no
C13 N4 C12 N5 1.4(4) no
C13 N4 C12 C11 -173.7(3) no
C18 N5 C12 N4 -0.6(4) no
C18 N5 C12 C11 174.6(3) no
C19 C11 C12 N4 -150.8(4) no
C10 C11 C12 N4 31.4(5) no
C19 C11 C12 N5 34.5(5) no
C10 C11 C12 N5 -143.3(4) no
C12 N4 C13 C18 -1.7(4) no
C12 N4 C13 C14 178.2(4) no
N4 C13 C14 C15 -179.0(4) no
C18 C13 C14 C15 0.8(7) no
C13 C14 C15 C16 -0.8(8) no
C14 C15 C16 C17 -0.4(9) no
C15 C16 C17 C18 1.6(8) no
C12 N5 C18 C17 -179.2(5) no
C12 N5 C18 C13 -0.5(4) no
C16 C17 C18 N5 177.0(5) no
C16 C17 C18 C13 -1.5(7) no
N4 C13 C18 N5 1.3(4) no
C14 C13 C18 N5 -178.6(4) no
N4 C13 C18 C17 -179.8(4) no
C14 C13 C18 C17 0.3(7) no
C8 N3 C19 C11 2.5(5) no
Co1 N3 C19 C11 -177.3(2) no
C10 C11 C19 N3 2.4(5) no
C12 C11 C19 N3 -175.4(3) no
C26 N6 C20 C21 -174.4(4) no
Co1 N6 C20 C21 -7.2(6) no
C26 N6 C20 C25 0.8(3) no
Co1 N6 C20 C25 168.0(3) no
N6 C20 C21 C22 174.8(4) no
C25 C20 C21 C22 0.2(5) no
C20 C21 C22 C23 1.4(6) no
C21 C22 C23 C24 -1.3(7) no
C22 C23 C24 C25 -0.4(6) no
C26 N7 C25 C24 176.6(4) no
C26 N7 C25 C20 -1.1(4) no
C23 C24 C25 N7 -175.5(4) no
C23 C24 C25 C20 1.9(5) no
N6 C20 C25 N7 0.2(4) no
C21 C20 C25 N7 176.0(3) no
N6 C20 C25 C24 -177.7(3) no
C21 C20 C25 C24 -1.8(5) no
C25 N7 C26 N6 1.7(4) no
C25 N7 C26 C27 -175.4(3) no
C20 N6 C26 N7 -1.7(4) no
Co1 N6 C26 N7 -173.0(2) no
C20 N6 C26 C27 175.8(3) no
Co1 N6 C26 C27 4.5(4) no
C38 N8 C27 C28 -4.7(5) no
Co1 N8 C27 C28 171.7(3) no
C38 N8 C27 C26 175.9(3) no
Co1 N8 C27 C26 -7.7(4) no
N7 C26 C27 N8 179.5(3) no
N6 C26 C27 N8 2.3(4) no
N7 C26 C27 C28 0.1(6) no
N6 C26 C27 C28 -177.1(3) no
N8 C27 C28 C29 4.8(6) no
C26 C27 C28 C29 -175.9(4) no
C27 C28 C29 C30 -0.4(6) no
C28 C29 C30 C38 -3.8(5) no
C28 C29 C30 C31 173.5(3) no
C37 N10 C31 N9 1.1(4) no
C37 N10 C31 C30 177.2(3) no
C32 N9 C31 N10 -0.7(4) no
C32 N9 C31 C30 -177.0(3) no
C29 C30 C31 N10 -154.3(4) no
C38 C30 C31 N10 22.9(5) no
C29 C30 C31 N9 21.5(5) no
C38 C30 C31 N9 -161.3(3) no
C31 N9 C32 C33 -179.5(4) no
C31 N9 C32 C37 0.0(4) no
N9 C32 C33 C34 178.5(4) no
C37 C32 C33 C34 -1.0(6) no
C32 C33 C34 C35 0.3(7) no
C33 C34 C35 C36 0.0(8) no
C34 C35 C36 C37 0.3(8) no
C31 N10 C37 C36 177.7(4) no
C31 N10 C37 C32 -1.0(4) no
C35 C36 C37 N10 -179.5(4) no
C35 C36 C37 C32 -0.9(6) no
N9 C32 C37 N10 0.6(4) no
C33 C32 C37 N10 -179.8(4) no
N9 C32 C37 C36 -178.3(4) no
C33 C32 C37 C36 1.3(6) no
C27 N8 C38 C30 0.3(5) no
Co1 N8 C38 C30 -175.5(2) no
C29 C30 C38 N8 3.9(5) no
C31 C30 C38 N8 -173.4(3) no
C45 N11 C39 C40 179.6(4) no
Co1 N11 C39 C40 -14.8(7) no
C45 N11 C39 C44 -1.0(3) no
Co1 N11 C39 C44 164.7(3) no
N11 C39 C40 C41 179.6(4) no
C44 C39 C40 C41 0.2(5) no
C39 C40 C41 C42 0.0(6) no
C40 C41 C42 C43 0.0(6) no
C41 C42 C43 C44 -0.2(6) no
C45 N12 C44 C43 -179.7(4) no
C45 N12 C44 C39 -1.7(4) no
C42 C43 C44 N12 178.4(3) no
C42 C43 C44 C39 0.5(5) no
N11 C39 C44 N12 1.7(4) no
C40 C39 C44 N12 -178.7(3) no
N11 C39 C44 C43 180.0(3) no
C40 C39 C44 C43 -0.5(5) no
C44 N12 C45 N11 1.1(4) no
C44 N12 C45 C46 -178.3(3) no
C39 N11 C45 N12 -0.1(4) no
Co1 N11 C45 N12 -170.4(2) no
C39 N11 C45 C46 179.4(3) no
Co1 N11 C45 C46 9.0(4) no
C57 N13 C46 C47 -1.0(5) no
Co1 N13 C46 C47 174.0(2) no
C57 N13 C46 C45 178.0(3) no
Co1 N13 C46 C45 -7.0(3) no
N12 C45 C46 N13 178.2(3) no
N11 C45 C46 N13 -1.2(4) no
N12 C45 C46 C47 -2.8(6) no
N11 C45 C46 C47 177.8(3) no
N13 C46 C47 C48 0.7(5) no
C45 C46 C47 C48 -178.2(3) no
C46 C47 C48 C49 0.8(5) no
C47 C48 C49 C57 -2.0(5) no
C47 C48 C49 C50 178.4(3) no
C56 N15 C50 N14 0.5(4) no
C56 N15 C50 C49 -179.2(3) no
C51 N14 C50 N15 -1.3(4) no
C51 N14 C50 C49 178.5(3) no
C57 C49 C50 N15 26.9(5) no
C48 C49 C50 N15 -153.5(4) no
C57 C49 C50 N14 -152.8(3) no
C48 C49 C50 N14 26.8(5) no
C50 N14 C51 C52 -177.1(5) no
C50 N14 C51 C56 1.4(4) no
N14 C51 C52 C53 178.2(5) no
C56 C51 C52 C53 -0.2(7) no
C51 C52 C53 C54 1.3(9) no
C52 C53 C54 C55 -2.0(10) no
C53 C54 C55 C56 1.0(9) no
C50 N15 C56 C55 178.3(5) no
C50 N15 C56 C51 0.4(4) no
C54 C55 C56 N15 -177.6(5) no
C54 C55 C56 C51 0.1(7) no
N14 C51 C56 N15 -1.2(5) no
C52 C51 C56 N15 177.6(4) no
N14 C51 C56 C55 -179.3(4) no
C52 C51 C56 C55 -0.5(7) no
C46 N13 C57 C49 -0.3(5) no
Co1 N13 C57 C49 -174.5(2) no
C48 C49 C57 N13 1.8(5) no
C50 C49 C57 N13 -178.6(3) no
